data_2220550
loop_
_publ_author_name
'He, Hai-Bing'
'Liu, Shan'
'Tan, Hai-Jun'
'Xia, Ming'
'Zhu, Hong-Jun'

_publ_section_title
;
 Ethyl
 3-bromo-1-(3-chloropyridin-2-yl)-1<i>H</i>-pyrazole-5-carboxylate
;
_journal_coeditor_code IM2086
_journal_issue 1
_journal_name_full 'Acta Crystallographica Section E'
_journal_page_first o95
_journal_paper_doi 10.1107/S1600536808039329
_journal_volume 65
_journal_year 2009
_chemical_formula_iupac 'C11 H9 Br Cl N3 O2'
_chemical_formula_moiety 'C11 H9 Br Cl N3 O2'
_chemical_formula_sum 'C11 H9 Br Cl N3 O2'
_chemical_formula_weight 330.57
_chemical_name_systematic
;
Ethyl 3-bromo-1-(3-chloropyridin-2-yl)-1<i>H</i>-pyrazole-5-carboxylate
;
_space_group_IT_number 19
_symmetry_cell_setting orthorhombic
_symmetry_space_group_name_Hall 'P 2ac 2ab'
_symmetry_space_group_name_H-M 'P 21 21 21'
_atom_sites_solution_hydrogens geom
_atom_sites_solution_primary direct
_atom_sites_solution_secondary difmap
_audit_creation_method SHELXL-97
_cell_angle_alpha 90.00
_cell_angle_beta 90.00
_cell_angle_gamma 90.00
_cell_formula_units_Z 4
_cell_length_a 7.404(2)
_cell_length_b 10.024(2)
_cell_length_c 17.072(3)
_cell_measurement_reflns_used 25
_cell_measurement_temperature 298(2)
_cell_measurement_theta_max 13
_cell_measurement_theta_min 9
_cell_volume 1267.0(5)
_computing_cell_refinement 'CAD-4 Software (Enraf--Nonius, 1985)'
_computing_data_collection 'CAD-4 Software (Enraf--Nonius, 1985)'
_computing_data_reduction 'XCAD4 (Harms & Wocadlo, 1995)'
_computing_molecular_graphics 'SHELXTL (Sheldrick, 2008)'
_computing_publication_material 'SHELXTL (Sheldrick, 2008)'
_computing_structure_refinement 'SHELXL97 (Sheldrick, 2008)'
_computing_structure_solution 'SHELXS97 (Sheldrick, 2008)'
_diffrn_ambient_temperature 293(2)
_diffrn_measured_fraction_theta_full 0.999
_diffrn_measured_fraction_theta_max 0.999
_diffrn_measurement_device_type 'Enraf--Nonius CAD-4'
_diffrn_measurement_method \w/2\q
_diffrn_radiation_monochromator graphite
_diffrn_radiation_source 'fine-focus sealed tube'
_diffrn_radiation_type MoK\a
_diffrn_radiation_wavelength 0.71073
_diffrn_reflns_av_R_equivalents 0.0512
_diffrn_reflns_av_sigmaI/netI 0.0649
_diffrn_reflns_limit_h_max 8
_diffrn_reflns_limit_h_min 0
_diffrn_reflns_limit_k_max 12
_diffrn_reflns_limit_k_min 0
_diffrn_reflns_limit_l_max 20
_diffrn_reflns_limit_l_min -20
_diffrn_reflns_number 2295
_diffrn_reflns_theta_full 25.27
_diffrn_reflns_theta_max 25.27
_diffrn_reflns_theta_min 2.36
_diffrn_standards_decay_% 1
_diffrn_standards_interval_count 200
_diffrn_standards_interval_time 2h
_diffrn_standards_number 3
_exptl_absorpt_coefficient_mu 3.452
_exptl_absorpt_correction_T_max 0.4241
_exptl_absorpt_correction_T_min 0.3389
_exptl_absorpt_correction_type psi-scan
_exptl_absorpt_process_details '(North <i>et al.</i>,  1968)'
_exptl_crystal_colour colourless
_exptl_crystal_density_diffrn 1.733
_exptl_crystal_density_method 'not measured'
_exptl_crystal_description block
_exptl_crystal_F_000 656
_exptl_crystal_size_max 0.40
_exptl_crystal_size_mid 0.30
_exptl_crystal_size_min 0.30
_refine_diff_density_max 0.326
_refine_diff_density_min -0.419
_refine_ls_abs_structure_details 'Flack (1983), 155 Frieldel pairs'
_refine_ls_abs_structure_Flack 0.37
_refine_ls_extinction_method none
_refine_ls_goodness_of_fit_ref 1.005
_refine_ls_hydrogen_treatment constr
_refine_ls_matrix_type full
_refine_ls_number_parameters 163
_refine_ls_number_reflns 1347
_refine_ls_number_restraints 0
_refine_ls_restrained_S_all 1.005
_refine_ls_R_factor_all 0.0880
_refine_ls_R_factor_gt 0.0560
_refine_ls_shift/su_max 0.001
_refine_ls_shift/su_mean 0.000
_refine_ls_structure_factor_coef Fsqd
_refine_ls_weighting_details 'calc w=1/[\s^2^(Fo^2^)+(0.063P)^2^+0.5P] where P=(Fo^2^+2Fc^2^)/3'
_refine_ls_weighting_scheme calc
_refine_ls_wR_factor_gt 0.1159
_refine_ls_wR_factor_ref 0.1289
_reflns_number_gt 959
_reflns_number_total 1347
_reflns_threshold_expression I>2\s(I)
_cod_data_source_file im2086.cif
_cod_data_source_block I
_cod_depositor_comments
;
The following automatic conversions were performed:
'_symmetry_cell_setting' value 'Orthorhombic' changed to 'orthorhombic'
according to '/home/saulius/struct/CIF-dictionaries/cif_core.dic'
dictionary named 'cif_core.dic' version 2.4.1 from 2010-06-29.

Automatic conversion script
Id: cif_fix_enum 1527 2010-12-29 10:47:43Z saulius 

The following automatic conversions were performed:

'_symmetry_cell_setting' value 'Orthorhombic' changed to
'orthorhombic' according to
/home/saulius/struct/CIF-dictionaries/cif_core.dic dictionary named
'cif_core.dic' version 2.4.1 from 2010-06-29.

Automatic conversion script
Id: cif_fix_values 1715 2011-07-08 13:25:40Z adriana 
;
_cod_original_cell_volume 1267.0(4)
_cod_database_code 2220550
_cod_database_fobs_code 2220550

loop_
_symmetry_equiv_pos_as_xyz
'x, y, z'
'-x+1/2, -y, z+1/2'
'-x, y+1/2, -z+1/2'
'x+1/2, -y+1/2, -z'

loop_
_atom_site_type_symbol
_atom_site_label
_atom_site_fract_x
_atom_site_fract_y
_atom_site_fract_z
_atom_site_U_iso_or_equiv
_atom_site_adp_type
_atom_site_calc_flag
_atom_site_refinement_flags
_atom_site_occupancy
_atom_site_disorder_assembly
_atom_site_disorder_group
Br Br 0.03831(14) 0.07498(8) 0.79256(5) 0.0580(3) Uani d . 1 . .
Cl Cl 0.2975(3) 0.5607(2) 0.90139(15) 0.0661(6) Uani d . 1 . .
O O1 0.0029(10) 0.4767(5) 1.0803(3) 0.0645(19) Uani d . 1 . .
N N1 -0.2392(8) 0.5697(7) 0.9219(4) 0.0481(16) Uani d . 1 . .
C C1 0.0862(11) 0.6189(7) 0.9087(5) 0.046(2) Uani d . 1 . .
C C2 0.0441(15) 0.7564(7) 0.9030(4) 0.056(2) Uani d . 1 . .
H H2A 0.1355 0.8190 0.8964 0.067 Uiso calc R 1 . .
N N2 -0.0180(10) 0.3292(5) 0.8505(3) 0.0457(17) Uani d . 1 . .
O O2 0.0190(8) 0.2604(4) 1.1121(3) 0.0483(14) Uani d . 1 . .
N N3 -0.0260(10) 0.3932(5) 0.9196(3) 0.0442(16) Uani d . 1 . .
C C3 -0.1273(14) 0.7949(8) 0.9073(6) 0.059(2) Uani d . 1 . .
H H3A -0.1564 0.8848 0.9027 0.071 Uiso calc R 1 . .
C C4 -0.2629(11) 0.7014(8) 0.9187(5) 0.055(2) Uani d . 1 . .
H H4A -0.3801 0.7333 0.9245 0.066 Uiso calc R 1 . .
C C5 -0.0628(13) 0.5354(6) 0.9191(4) 0.045(2) Uani d . 1 . .
C C6 0.0235(18) 0.1666(8) 1.2393(5) 0.074(3) Uani d . 1 . .
H H6A 0.0324 0.1860 1.2943 0.111 Uiso calc R 1 . .
H H6B 0.1218 0.1099 1.2241 0.111 Uiso calc R 1 . .
H H6C -0.0889 0.1224 1.2289 0.111 Uiso calc R 1 . .
C C7 0.0317(13) 0.2919(7) 1.1945(4) 0.0476(19) Uani d . 1 . .
H H7A -0.0671 0.3499 1.2097 0.057 Uiso calc R 1 . .
H H7B 0.1444 0.3377 1.2052 0.057 Uiso calc R 1 . .
C C8 0.0085(12) 0.3603(7) 1.0617(4) 0.046(2) Uani d . 1 . .
C C9 0.0042(11) 0.3108(6) 0.9816(4) 0.041(2) Uani d . 1 . .
C C10 0.0303(12) 0.1880(6) 0.9503(4) 0.0413(17) Uani d . 1 . .
H H10A 0.0526 0.1092 0.9773 0.050 Uiso calc R 1 . .
C C11 0.0173(11) 0.2032(6) 0.8719(4) 0.0383(18) Uani d . 1 . .

loop_
_atom_site_aniso_label
_atom_site_aniso_U_11
_atom_site_aniso_U_22
_atom_site_aniso_U_33
_atom_site_aniso_U_12
_atom_site_aniso_U_13
_atom_site_aniso_U_23
Br 0.0822(6) 0.0377(4) 0.0539(4) 0.0033(5) 0.0035(5) -0.0055(4)
Cl 0.0537(13) 0.0473(14) 0.0974(17) 0.0016(12) 0.0030(12) 0.0009(13)
O1 0.107(6) 0.032(3) 0.054(3) -0.003(3) -0.006(4) -0.004(2)
N1 0.047(4) 0.028(4) 0.070(4) 0.004(4) 0.019(3) 0.005(4)
C1 0.045(5) 0.034(4) 0.058(5) 0.004(3) 0.002(4) 0.000(3)
C2 0.082(7) 0.026(4) 0.059(5) 0.001(5) 0.018(6) 0.003(3)
N2 0.067(5) 0.028(3) 0.042(3) 0.003(3) -0.014(4) 0.002(2)
O2 0.070(4) 0.035(3) 0.040(2) 0.000(3) -0.004(3) -0.001(2)
N3 0.066(4) 0.024(3) 0.043(3) -0.003(3) -0.001(3) -0.001(2)
C3 0.071(7) 0.030(5) 0.077(6) 0.009(5) 0.004(6) -0.003(4)
C4 0.034(5) 0.052(5) 0.079(6) 0.001(4) 0.002(5) -0.001(5)
C5 0.073(6) 0.025(4) 0.036(4) -0.010(4) -0.005(4) 0.007(3)
C6 0.113(9) 0.058(5) 0.050(5) 0.006(6) -0.006(6) 0.013(4)
C7 0.059(5) 0.043(4) 0.041(4) 0.010(4) -0.006(4) -0.005(3)
C8 0.057(7) 0.029(4) 0.052(4) -0.008(4) 0.009(4) 0.001(3)
C9 0.052(6) 0.030(4) 0.041(4) -0.001(4) 0.000(4) 0.001(3)
C10 0.057(5) 0.019(3) 0.048(4) 0.002(4) -0.003(4) 0.003(3)
C11 0.044(5) 0.025(3) 0.046(4) -0.004(3) 0.003(4) 0.001(3)

loop_
_atom_type_symbol
_atom_type_description
_atom_type_scat_dispersion_real
_atom_type_scat_dispersion_imag
_atom_type_scat_source
C C 0.0033 0.0016 'International Tables Vol C Tables 4.2.6.8 and 6.1.1.4'
H H 0.0000 0.0000 'International Tables Vol C Tables 4.2.6.8 and 6.1.1.4'
N N 0.0061 0.0033 'International Tables Vol C Tables 4.2.6.8 and 6.1.1.4'
O O 0.0106 0.0060 'International Tables Vol C Tables 4.2.6.8 and 6.1.1.4'
Cl Cl 0.1484 0.1585 'International Tables Vol C Tables 4.2.6.8 and 6.1.1.4'
Br Br -0.2901 2.4595 'International Tables Vol C Tables 4.2.6.8 and 6.1.1.4'

loop_
_geom_angle_atom_site_label_1
_geom_angle_atom_site_label_2
_geom_angle_atom_site_label_3
_geom_angle_site_symmetry_1
_geom_angle_site_symmetry_3
_geom_angle
_geom_angle_publ_flag
C4 N1 C5 . . 112.2(6) ?
C5 C1 C2 . . 114.7(8) ?
C5 C1 Cl . . 122.6(6) ?
C2 C1 Cl . . 122.6(7) ?
C3 C2 C1 . . 119.3(9) ?
C3 C2 H2A . . 120.4 ?
C1 C2 H2A . . 120.4 ?
C11 N2 N3 . . 102.7(5) ?
C8 O2 C7 . . 118.2(5) ?
N2 N3 C9 . . 112.7(5) ?
N2 N3 C5 . . 118.2(5) ?
C9 N3 C5 . . 129.1(5) ?
C2 C3 C4 . . 120.2(8) ?
C2 C3 H3A . . 119.9 ?
C4 C3 H3A . . 119.9 ?
N1 C4 C3 . . 125.4(8) ?
N1 C4 H4A . . 117.3 ?
C3 C4 H4A . . 117.3 ?
N1 C5 C1 . . 128.0(6) ?
N1 C5 N3 . . 115.5(7) ?
C1 C5 N3 . . 116.2(8) ?
C7 C6 H6A . . 109.5 ?
C7 C6 H6B . . 109.5 ?
H6A C6 H6B . . 109.5 ?
C7 C6 H6C . . 109.5 ?
H6A C6 H6C . . 109.5 ?
H6B C6 H6C . . 109.5 ?
O2 C7 C6 . . 108.5(6) ?
O2 C7 H7A . . 110.0 ?
C6 C7 H7A . . 110.0 ?
O2 C7 H7B . . 110.0 ?
C6 C7 H7B . . 110.0 ?
H7A C7 H7B . . 108.4 ?
O1 C8 O2 . . 124.1(7) ?
O1 C8 C9 . . 125.1(7) ?
O2 C8 C9 . . 110.8(6) ?
C10 C9 N3 . . 105.5(6) ?
C10 C9 C8 . . 132.6(6) ?
N3 C9 C8 . . 121.9(6) ?
C11 C10 C9 . . 106.1(6) ?
C11 C10 H10A . . 126.9 ?
C9 C10 H10A . . 126.9 ?
N2 C11 C10 . . 113.0(6) ?
N2 C11 Br . . 117.8(5) ?
C10 C11 Br . . 129.2(5) ?

loop_
_geom_bond_atom_site_label_1
_geom_bond_atom_site_label_2
_geom_bond_site_symmetry_2
_geom_bond_distance
_geom_bond_publ_flag
Br C11 . 1.874(6) ?
Cl C1 . 1.675(8) ?
O1 C8 . 1.210(7) ?
N1 C4 . 1.334(9) ?
N1 C5 . 1.351(11) ?
C1 C5 . 1.396(11) ?
C1 C2 . 1.416(10) ?
C2 C3 . 1.328(12) ?
C2 H2A . 0.9300 ?
N2 C11 . 1.340(8) ?
N2 N3 . 1.344(7) ?
O2 C8 . 1.323(8) ?
O2 C7 . 1.445(7) ?
N3 C9 . 1.361(8) ?
N3 C5 . 1.452(8) ?
C3 C4 . 1.387(12) ?
C3 H3A . 0.9300 ?
C4 H4A . 0.9300 ?
C6 C7 . 1.472(9) ?
C6 H6A . 0.9600 ?
C6 H6B . 0.9600 ?
C6 H6C . 0.9600 ?
C7 H7A . 0.9700 ?
C7 H7B . 0.9700 ?
C8 C9 . 1.454(10) ?
C9 C10 . 1.356(9) ?
C10 C11 . 1.351(9) ?
C10 H10A . 0.9300 ?

loop_
_geom_torsion_atom_site_label_1
_geom_torsion_atom_site_label_2
_geom_torsion_atom_site_label_3
_geom_torsion_atom_site_label_4
_geom_torsion_site_symmetry_1
_geom_torsion_site_symmetry_2
_geom_torsion_site_symmetry_3
_geom_torsion_site_symmetry_4
_geom_torsion
_geom_torsion_publ_flag
C5 C1 C2 C3 . . . . -0.4(12) ?
Cl C1 C2 C3 . . . . 178.2(8) ?
C11 N2 N3 C9 . . . . 0.4(9) ?
C11 N2 N3 C5 . . . . 180.0(7) ?
C1 C2 C3 C4 . . . . 1.2(15) ?
C5 N1 C4 C3 . . . . 4.9(12) ?
C2 C3 C4 N1 . . . . -3.8(16) ?
C4 N1 C5 C1 . . . . -4.2(11) ?
C4 N1 C5 N3 . . . . -177.9(6) ?
C2 C1 C5 N1 . . . . 2.1(12) ?
Cl C1 C5 N1 . . . . -176.5(6) ?
C2 C1 C5 N3 . . . . 175.8(6) ?
Cl C1 C5 N3 . . . . -2.8(10) ?
N2 N3 C5 N1 . . . . 89.5(9) ?
C9 N3 C5 N1 . . . . -91.0(10) ?
N2 N3 C5 C1 . . . . -85.1(9) ?
C9 N3 C5 C1 . . . . 94.4(10) ?
C8 O2 C7 C6 . . . . 174.4(8) ?
C7 O2 C8 O1 . . . . -2.5(13) ?
C7 O2 C8 C9 . . . . 177.6(7) ?
N2 N3 C9 C10 . . . . -0.9(10) ?
C5 N3 C9 C10 . . . . 179.6(8) ?
N2 N3 C9 C8 . . . . 177.7(7) ?
C5 N3 C9 C8 . . . . -1.8(14) ?
O1 C8 C9 C10 . . . . 171.0(10) ?
O2 C8 C9 C10 . . . . -9.1(13) ?
O1 C8 C9 N3 . . . . -7.1(14) ?
O2 C8 C9 N3 . . . . 172.8(8) ?
N3 C9 C10 C11 . . . . 0.9(10) ?
C8 C9 C10 C11 . . . . -177.4(9) ?
N3 N2 C11 C10 . . . . 0.2(10) ?
N3 N2 C11 Br . . . . 179.4(6) ?
C9 C10 C11 N2 . . . . -0.7(10) ?
C9 C10 C11 Br . . . . -179.8(6) ?

loop_
_cod_related_entry_id
_cod_related_entry_database
_cod_related_entry_code
1 ChemSpider 9762738
